data_4500020
loop_
_publ_author_name
'Duong, Adam'
'Maris, Thierry'
'Wuest,James D'

_publ_section_title
;
 Structural Similarity of Hydrogen-Bonded Networks in Crystals of Isomeric
 Pyridyl-Substituted Diaminotriazines
;
_journal_name_full 'Cryst. Growth & Design'
_journal_page_first 287
_journal_page_last 294
_journal_paper_doi 10.1021/cg101290r
_journal_volume 11
_journal_year 2011
_chemical_compound_source 'Synthesized by the authors. See text'
_chemical_formula_moiety 'C14 H12 N6'
_chemical_formula_sum 'C14 H12 N6'
_chemical_formula_weight 264.30
_chemical_name_systematic
; 
 ? 
;
_space_group_IT_number 14
_symmetry_cell_setting monoclinic
_symmetry_space_group_name_Hall '-P 2yn'
_symmetry_space_group_name_H-M 'P 1 21/n 1'
_atom_sites_solution_hydrogens geom
_atom_sites_solution_primary direct
_atom_sites_solution_secondary difmap
_audit_creation_method SHELXL-97
_cell_angle_alpha 90
_cell_angle_beta 109.956(2)
_cell_angle_gamma 90
_cell_formula_units_Z 8
_cell_length_a 16.9150(7)
_cell_length_b 8.6926(4)
_cell_length_c 17.8433(7)
_cell_measurement_reflns_used 9160
_cell_measurement_temperature 150
_cell_measurement_theta_max 42.22
_cell_measurement_theta_min 3.11
_cell_volume 2466.06(18)
_computing_cell_refinement 'SAINT V7.12A(Bruker AXS, )'
_computing_data_collection 'APEX2  (Bruker AXS, 1)'
_computing_data_reduction 'SAINT V7.12A(Bruker AXS, )'
_computing_molecular_graphics 'SHELXTL v6.12 (Bruker AXS, 2001)'
_computing_publication_material 'UdMX (Maris, 2004)'
_computing_structure_refinement 'SHELXL97 (Sheldrick, 2008)'
_computing_structure_solution 'SHELXS97 (Sheldrick, 2008)'
_diffrn_ambient_temperature 150
_diffrn_detector_area_resol_mean 8.3
_diffrn_measured_fraction_theta_full 0.963
_diffrn_measured_fraction_theta_max 0.963
_diffrn_measurement_device_type 'Bruker Microstar'
_diffrn_measurement_method \w
_diffrn_radiation_monochromator 'Helios optics'
_diffrn_radiation_source 'Rotating Anode'
_diffrn_radiation_type CuK\a
_diffrn_radiation_wavelength 1.54178
_diffrn_reflns_av_R_equivalents 0.032
_diffrn_reflns_av_sigmaI/netI 0.0147
_diffrn_reflns_limit_h_max 20
_diffrn_reflns_limit_h_min -20
_diffrn_reflns_limit_k_max 10
_diffrn_reflns_limit_k_min -10
_diffrn_reflns_limit_l_max 21
_diffrn_reflns_limit_l_min -21
_diffrn_reflns_number 10887
_diffrn_reflns_theta_full 67.45
_diffrn_reflns_theta_max 67.45
_diffrn_reflns_theta_min 3.11
_exptl_absorpt_coefficient_mu 0.748
_exptl_absorpt_correction_T_max 0.9705
_exptl_absorpt_correction_T_min 0.9304
_exptl_absorpt_correction_type multi-scan
_exptl_absorpt_process_details 'Sadabs (Sheldrick, 1996)'
_exptl_crystal_colour Colorless
_exptl_crystal_density_diffrn 1.424
_exptl_crystal_density_method 'not measured'
_exptl_crystal_description block
_exptl_crystal_F_000 1104
_exptl_crystal_size_max 0.08
_exptl_crystal_size_mid 0.08
_exptl_crystal_size_min 0.04
_refine_diff_density_max 0.257
_refine_diff_density_min -0.218
_refine_diff_density_rms 0.053
_refine_ls_extinction_method none
_refine_ls_goodness_of_fit_ref 1.032
_refine_ls_hydrogen_treatment constr
_refine_ls_matrix_type full
_refine_ls_number_parameters 361
_refine_ls_number_reflns 4269
_refine_ls_number_restraints 0
_refine_ls_restrained_S_all 1.032
_refine_ls_R_factor_all 0.0391
_refine_ls_R_factor_gt 0.0383
_refine_ls_shift/su_max 0.001
_refine_ls_shift/su_mean 0.000
_refine_ls_structure_factor_coef Fsqd
_refine_ls_weighting_details 'calc w=1/[\s^2^(Fo^2^)+(0.0714P)^2^+0.6614P] where P=(Fo^2^+2Fc^2^)/3'
_refine_ls_weighting_scheme calc
_refine_ls_wR_factor_gt 0.1104
_refine_ls_wR_factor_ref 0.1113
_reflns_number_gt 4124
_reflns_number_total 4269
_reflns_threshold_expression I>2\s(I)
_cod_data_source_file deposit.cif
_cod_data_source_block jw1157
_cod_depositor_comments
;
The following automatic conversions were performed:

'_symmetry_cell_setting' value 'Monoclinic' changed to 'monoclinic'
according to the built-in table from CIF Core dictionary named
'cif_core.dic' version 2.4.1 from 2010-06-29.

'_geom_bond_publ_flag'
value 'Y' changed to 'y' according to the built-in table from CIF
Core dictionary named 'cif_core.dic' version 2.4.1 from 2010-06-29
(44 times).

'_geom_angle_publ_flag' value 'Y' changed to 'y'
according to the built-in table from CIF Core dictionary named
'cif_core.dic' version 2.4.1 from 2010-06-29 (60
times).

'_geom_torsion_publ_flag' value 'Y' changed to 'y' according
to the built-in table from CIF Core dictionary named 'cif_core.dic'
version 2.4.1 from 2010-06-29 (76 times).

Automatic conversion script
Id: cif_fix_values 1715 2011-07-08 13:25:40Z adriana 
;
_cod_original_sg_symbol_H-M P21/n
_cod_database_code 4500020

loop_
_symmetry_equiv_pos_as_xyz
'x, y, z'
'-x+1/2, y+1/2, -z+1/2'
'-x, -y, -z'
'x-1/2, -y-1/2, z-1/2'

loop_
_atom_site_label
_atom_site_type_symbol
_atom_site_fract_x
_atom_site_fract_y
_atom_site_fract_z
_atom_site_U_iso_or_equiv
_atom_site_adp_type
_atom_site_occupancy
_atom_site_symmetry_multiplicity
_atom_site_calc_flag
_atom_site_refinement_flags
N1 N 0.88864(6) 0.39636(11) 0.55554(6) 0.0266(2) Uani 1 1 d .
C1 C 0.90374(7) 0.32428(13) 0.62528(7) 0.0255(3) Uani 1 1 d .
H1 H 0.9579 0.2808 0.6503 0.031 Uiso 1 1 calc R
C2 C 0.84527(7) 0.30941(13) 0.66298(7) 0.0246(3) Uani 1 1 d .
H2 H 0.8593 0.2548 0.7119 0.029 Uiso 1 1 calc R
C3 C 0.76551(7) 0.37443(12) 0.62932(7) 0.0206(2) Uani 1 1 d .
C4 C 0.74972(8) 0.44971(13) 0.55648(7) 0.0247(3) Uani 1 1 d .
H4 H 0.6964 0.4956 0.5303 0.030 Uiso 1 1 calc R
C5 C 0.81198(8) 0.45709(14) 0.52270(7) 0.0285(3) Uani 1 1 d .
H5 H 0.7995 0.5086 0.4730 0.034 Uiso 1 1 calc R
C6 C 0.70275(7) 0.36861(12) 0.67041(7) 0.0206(2) Uani 1 1 d .
C7 C 0.71114(8) 0.26408(14) 0.73219(7) 0.0255(3) Uani 1 1 d .
H7 H 0.7554 0.1908 0.7455 0.031 Uiso 1 1 calc R
C8 C 0.65604(8) 0.26565(13) 0.77423(7) 0.0256(3) Uani 1 1 d .
H8 H 0.6631 0.1939 0.8162 0.031 Uiso 1 1 calc R
C9 C 0.59031(7) 0.37128(12) 0.75580(7) 0.0209(2) Uani 1 1 d .
C10 C 0.58004(7) 0.47293(13) 0.69289(7) 0.0239(3) Uani 1 1 d .
H10 H 0.5347 0.5440 0.6787 0.029 Uiso 1 1 calc R
C11 C 0.63522(7) 0.47139(13) 0.65100(7) 0.0236(3) Uani 1 1 d .
H11 H 0.6271 0.5415 0.6082 0.028 Uiso 1 1 calc R
C12 C 0.53456(7) 0.37814(12) 0.80437(7) 0.0205(2) Uani 1 1 d .
N2 N 0.53842(6) 0.26108(11) 0.85323(6) 0.0246(2) Uani 1 1 d .
C13 C 0.48983(7) 0.27815(13) 0.89924(7) 0.0239(3) Uani 1 1 d .
N3 N 0.44085(6) 0.39973(11) 0.89847(6) 0.0239(2) Uani 1 1 d .
C14 C 0.44045(7) 0.50731(13) 0.84475(7) 0.0222(2) Uani 1 1 d .
N4 N 0.48598(6) 0.50276(11) 0.79538(6) 0.0230(2) Uani 1 1 d .
N5 N 0.49110(7) 0.16213(12) 0.94846(7) 0.0359(3) Uani 1 1 d .
H5A H 0.4603 0.1666 0.9794 0.043 Uiso 1 1 calc R
H5B H 0.5228 0.0810 0.9500 0.043 Uiso 1 1 calc R
N6 N 0.39319(6) 0.63255(12) 0.83970(7) 0.0305(3) Uani 1 1 d .
H6A H 0.3633 0.6427 0.8713 0.037 Uiso 1 1 calc R
H6B H 0.3919 0.7049 0.8048 0.037 Uiso 1 1 calc R
N7 N 0.28581(7) 0.90397(13) 0.73356(7) 0.0324(3) Uani 1 1 d .
C15 C 0.35575(9) 0.98928(15) 0.75573(8) 0.0323(3) Uani 1 1 d .
H15 H 0.3643 1.0586 0.7990 0.039 Uiso 1 1 calc R
C16 C 0.41640(8) 0.98342(14) 0.71994(8) 0.0288(3) Uani 1 1 d .
H16 H 0.4645 1.0480 0.7384 0.035 Uiso 1 1 calc R
C17 C 0.40679(7) 0.88246(13) 0.65668(7) 0.0235(3) Uani 1 1 d .
C18 C 0.33369(8) 0.79410(15) 0.63333(8) 0.0311(3) Uani 1 1 d .
H18 H 0.3235 0.7230 0.5906 0.037 Uiso 1 1 calc R
C19 C 0.27597(8) 0.80949(16) 0.67211(8) 0.0345(3) Uani 1 1 d .
H19 H 0.2262 0.7491 0.6539 0.041 Uiso 1 1 calc R
C20 C 0.47030(7) 0.86973(13) 0.61641(7) 0.0221(2) Uani 1 1 d .
C21 C 0.54837(8) 0.94190(15) 0.64698(7) 0.0292(3) Uani 1 1 d .
H21 H 0.5614 0.9998 0.6948 0.035 Uiso 1 1 calc R
C22 C 0.60710(8) 0.93123(14) 0.60934(7) 0.0285(3) Uani 1 1 d .
H22 H 0.6598 0.9817 0.6316 0.034 Uiso 1 1 calc R
C23 C 0.59014(7) 0.84749(13) 0.53923(7) 0.0214(2) Uani 1 1 d .
C24 C 0.51280(8) 0.77489(15) 0.50825(8) 0.0287(3) Uani 1 1 d .
H24 H 0.5001 0.7166 0.4605 0.034 Uiso 1 1 calc R
C25 C 0.45394(8) 0.78629(15) 0.54602(8) 0.0304(3) Uani 1 1 d .
H25 H 0.4012 0.7361 0.5235 0.036 Uiso 1 1 calc R
C26 C 0.65238(7) 0.83960(13) 0.49750(7) 0.0209(2) Uani 1 1 d .
N8 N 0.71932(6) 0.93098(11) 0.52456(6) 0.0238(2) Uani 1 1 d .
C27 C 0.77284(7) 0.92155(13) 0.48341(7) 0.0222(2) Uani 1 1 d .
N9 N 0.76384(6) 0.82822(11) 0.42095(6) 0.0228(2) Uani 1 1 d .
C28 C 0.69402(7) 0.74126(13) 0.40006(7) 0.0213(2) Uani 1 1 d .
N10 N 0.63556(6) 0.74251(11) 0.43598(6) 0.0227(2) Uani 1 1 d .
N11 N 0.84004(6) 1.01416(12) 0.50736(6) 0.0282(2) Uani 1 1 d .
H11A H 0.8768 1.0128 0.4824 0.034 Uiso 1 1 calc R
H11B H 0.8475 1.0764 0.5481 0.034 Uiso 1 1 calc R
N12 N 0.68117(6) 0.64192(12) 0.33946(6) 0.0270(2) Uani 1 1 d .
H12A H 0.7180 0.6352 0.3147 0.032 Uiso 1 1 calc R
H12B H 0.6359 0.5835 0.3245 0.032 Uiso 1 1 calc R

loop_
_atom_site_aniso_label
_atom_site_aniso_U_11
_atom_site_aniso_U_22
_atom_site_aniso_U_33
_atom_site_aniso_U_23
_atom_site_aniso_U_13
_atom_site_aniso_U_12
N1 0.0292(5) 0.0261(5) 0.0317(6) -0.0030(4) 0.0196(5) -0.0041(4)
C1 0.0234(6) 0.0265(6) 0.0295(6) -0.0027(5) 0.0128(5) -0.0010(4)
C2 0.0259(6) 0.0264(6) 0.0244(6) 0.0008(4) 0.0126(5) -0.0001(4)
C3 0.0231(6) 0.0188(5) 0.0227(6) -0.0033(4) 0.0115(5) -0.0037(4)
C4 0.0249(6) 0.0268(6) 0.0258(6) 0.0017(5) 0.0129(5) -0.0002(4)
C5 0.0325(7) 0.0303(6) 0.0279(6) 0.0045(5) 0.0170(5) -0.0010(5)
C6 0.0220(6) 0.0213(5) 0.0211(6) -0.0026(4) 0.0107(5) -0.0031(4)
C7 0.0260(6) 0.0255(6) 0.0300(6) 0.0049(5) 0.0160(5) 0.0057(4)
C8 0.0300(6) 0.0249(6) 0.0269(6) 0.0067(4) 0.0163(5) 0.0039(5)
C9 0.0218(5) 0.0211(5) 0.0229(6) -0.0024(4) 0.0117(5) -0.0020(4)
C10 0.0232(6) 0.0242(6) 0.0267(6) 0.0025(4) 0.0117(5) 0.0033(4)
C11 0.0260(6) 0.0245(6) 0.0234(6) 0.0041(4) 0.0122(5) 0.0005(5)
C12 0.0202(5) 0.0212(5) 0.0221(6) -0.0018(4) 0.0097(5) -0.0017(4)
N2 0.0284(5) 0.0238(5) 0.0288(5) 0.0028(4) 0.0189(5) 0.0033(4)
C13 0.0250(6) 0.0250(6) 0.0265(6) 0.0017(4) 0.0150(5) 0.0022(4)
N3 0.0237(5) 0.0249(5) 0.0277(5) 0.0021(4) 0.0149(4) 0.0029(4)
C14 0.0192(5) 0.0236(6) 0.0259(6) 0.0001(4) 0.0103(5) 0.0007(4)
N4 0.0223(5) 0.0242(5) 0.0268(5) 0.0024(4) 0.0137(4) 0.0028(4)
N5 0.0468(7) 0.0312(6) 0.0465(7) 0.0153(5) 0.0379(6) 0.0163(5)
N6 0.0315(6) 0.0278(5) 0.0421(6) 0.0110(4) 0.0256(5) 0.0101(4)
N7 0.0324(6) 0.0389(6) 0.0339(6) 0.0129(5) 0.0215(5) 0.0114(5)
C15 0.0405(7) 0.0306(6) 0.0339(7) 0.0050(5) 0.0230(6) 0.0093(5)
C16 0.0307(7) 0.0287(6) 0.0322(7) 0.0022(5) 0.0177(6) 0.0034(5)
C17 0.0250(6) 0.0257(6) 0.0232(6) 0.0080(4) 0.0127(5) 0.0056(4)
C18 0.0291(6) 0.0411(7) 0.0275(6) 0.0009(5) 0.0155(6) -0.0021(5)
C19 0.0281(6) 0.0475(8) 0.0330(7) 0.0076(6) 0.0171(6) -0.0006(5)
C20 0.0237(6) 0.0227(5) 0.0230(6) 0.0058(4) 0.0120(5) 0.0033(4)
C21 0.0310(7) 0.0351(7) 0.0262(6) -0.0065(5) 0.0157(5) -0.0050(5)
C22 0.0260(6) 0.0350(7) 0.0277(6) -0.0047(5) 0.0134(5) -0.0072(5)
C23 0.0237(6) 0.0210(5) 0.0227(6) 0.0048(4) 0.0121(5) 0.0020(4)
C24 0.0280(6) 0.0340(7) 0.0281(6) -0.0080(5) 0.0146(5) -0.0049(5)
C25 0.0246(6) 0.0383(7) 0.0327(7) -0.0073(5) 0.0155(6) -0.0077(5)
C26 0.0218(5) 0.0209(5) 0.0217(5) 0.0042(4) 0.0097(5) 0.0019(4)
N8 0.0237(5) 0.0267(5) 0.0244(5) -0.0005(4) 0.0127(4) -0.0026(4)
C27 0.0218(6) 0.0237(6) 0.0230(6) 0.0034(4) 0.0099(5) 0.0000(4)
N9 0.0222(5) 0.0246(5) 0.0250(5) 0.0010(4) 0.0122(4) -0.0006(4)
C28 0.0213(5) 0.0221(5) 0.0231(6) 0.0029(4) 0.0109(5) 0.0019(4)
N10 0.0227(5) 0.0247(5) 0.0240(5) 0.0000(4) 0.0123(4) -0.0012(4)
N11 0.0260(5) 0.0340(6) 0.0293(5) -0.0062(4) 0.0157(5) -0.0088(4)
N12 0.0253(5) 0.0317(5) 0.0302(5) -0.0069(4) 0.0174(4) -0.0052(4)

loop_
_atom_type_symbol
_atom_type_description
_atom_type_scat_dispersion_real
_atom_type_scat_dispersion_imag
_atom_type_scat_source
C C 0.0181 0.0000 'International Tables Vol C Tables 4.2.6.8 and 6.1.1.4'
H H 0.0000 0.0000 'International Tables Vol C Tables 4.2.6.8 and 6.1.1.4'
N N 0.0311 0.0000 'International Tables Vol C Tables 4.2.6.8 and 6.1.1.4'

loop_
_geom_angle_atom_site_label_1
_geom_angle_atom_site_label_2
_geom_angle_atom_site_label_3
_geom_angle
_geom_angle_publ_flag
C5 N1 C1 116.21(10) y
N1 C1 C2 123.83(11) y
N1 C1 H1 118.1 ?
C2 C1 H1 118.1 ?
C1 C2 C3 120.07(11) y
C1 C2 H2 120 ?
C3 C2 H2 120 ?
C2 C3 C4 116.1(1) y
C2 C3 C6 121.56(10) y
C4 C3 C6 122.3(1) y
C5 C4 C3 119.69(11) y
C5 C4 H4 120.2 ?
C3 C4 H4 120.2 ?
N1 C5 C4 124.08(11) y
N1 C5 H5 118 ?
C4 C5 H5 118 ?
C11 C6 C7 117.74(10) y
C11 C6 C3 121.2(1) y
C7 C6 C3 121.0(1) y
C8 C7 C6 121.07(10) y
C8 C7 H7 119.5 ?
C6 C7 H7 119.5 ?
C7 C8 C9 120.7(1) y
C7 C8 H8 119.6 ?
C9 C8 H8 119.6 ?
C8 C9 C10 118.62(10) y
C8 C9 C12 120.27(10) y
C10 C9 C12 121.07(10) y
C11 C10 C9 120.6(1) y
C11 C10 H10 119.7 ?
C9 C10 H10 119.7 ?
C10 C11 C6 121.22(10) y
C10 C11 H11 119.4 ?
C6 C11 H11 119.4 ?
N2 C12 N4 126.24(10) y
N2 C12 C9 117.02(10) y
N4 C12 C9 116.74(10) y
C12 N2 C13 114.24(10) y
N5 C13 N3 118.33(10) y
N5 C13 N2 116.12(10) y
N3 C13 N2 125.55(10) y
C14 N3 C13 114.25(9) y
N6 C14 N3 118.36(9) y
N6 C14 N4 116.11(10) y
N3 C14 N4 125.51(10) y
C12 N4 C14 114.11(9) y
C13 N5 H5A 120 ?
C13 N5 H5B 120 ?
H5A N5 H5B 120 ?
C14 N6 H6A 120 ?
C14 N6 H6B 120 ?
H6A N6 H6B 120 ?
C19 N7 C15 115.74(10) y
N7 C15 C16 124.36(12) y
N7 C15 H15 117.8 ?
C16 C15 H15 117.8 ?
C15 C16 C17 119.82(12) y
C15 C16 H16 120.1 ?
C17 C16 H16 120.1 ?
C18 C17 C16 115.81(10) y
C18 C17 C20 121.90(11) y
C16 C17 C20 122.29(11) y
C19 C18 C17 120.22(12) y
C19 C18 H18 119.9 ?
C17 C18 H18 119.9 ?
N7 C19 C18 124.03(12) y
N7 C19 H19 118 ?
C18 C19 H19 118 ?
C25 C20 C21 117.2(1) y
C25 C20 C17 121.35(11) y
C21 C20 C17 121.45(10) y
C22 C21 C20 121.53(11) y
C22 C21 H21 119.2 ?
C20 C21 H21 119.2 ?
C21 C22 C23 120.78(11) y
C21 C22 H22 119.6 ?
C23 C22 H22 119.6 ?
C24 C23 C22 118.3(1) y
C24 C23 C26 120.89(10) y
C22 C23 C26 120.79(10) y
C25 C24 C23 120.75(11) y
C25 C24 H24 119.6 ?
C23 C24 H24 119.6 ?
C24 C25 C20 121.44(11) y
C24 C25 H25 119.3 ?
C20 C25 H25 119.3 ?
N8 C26 N10 126.23(10) y
N8 C26 C23 116.85(10) y
N10 C26 C23 116.93(10) y
C26 N8 C27 114.34(10) y
N11 C27 N9 118.11(10) y
N11 C27 N8 116.38(10) y
N9 C27 N8 125.51(10) y
C28 N9 C27 114.18(9) y
N12 C28 N9 118.10(9) y
N12 C28 N10 116.38(10) y
N9 C28 N10 125.51(10) y
C26 N10 C28 114.22(10) y
C27 N11 H11A 120 ?
C27 N11 H11B 120 ?
H11A N11 H11B 120 ?
C28 N12 H12A 120 ?
C28 N12 H12B 120 ?
H12A N12 H12B 120 ?

loop_
_geom_bond_atom_site_label_1
_geom_bond_atom_site_label_2
_geom_bond_distance
_geom_bond_publ_flag
N1 C5 1.3360(16) y
N1 C1 1.3376(16) y
C1 C2 1.3789(15) y
C1 H1 0.95 ?
C2 C3 1.3955(16) y
C2 H2 0.95 ?
C3 C4 1.3970(16) y
C3 C6 1.4828(14) y
C4 C5 1.3819(16) y
C4 H4 0.95 ?
C5 H5 0.95 ?
C6 C11 1.3975(16) y
C6 C7 1.3978(16) y
C7 C8 1.3816(16) y
C7 H7 0.95 ?
C8 C9 1.3920(16) y
C8 H8 0.95 ?
C9 C10 1.3921(16) y
C9 C12 1.4840(14) y
C10 C11 1.3807(16) y
C10 H10 0.95 ?
C11 H11 0.95 ?
C12 N2 1.3269(15) y
C12 N4 1.3358(15) y
N2 C13 1.3536(14) y
C13 N5 1.3327(15) y
C13 N3 1.3400(15) y
N3 C14 1.3375(15) y
C14 N6 1.3354(15) y
C14 N4 1.3543(14) y
N5 H5a 0.88 ?
N5 H5b 0.88 ?
N6 H6a 0.88 ?
N6 H6b 0.88 ?
N7 C19 1.3342(18) y
N7 C15 1.3366(18) y
C15 C16 1.3820(16) y
C15 H15 0.95 ?
C16 C17 1.3947(18) y
C16 H16 0.95 ?
C17 C18 1.3931(18) y
C17 C20 1.4865(15) y
C18 C19 1.3824(17) y
C18 H18 0.95 ?
C19 H19 0.95 ?
C20 C25 1.3938(17) y
C20 C21 1.3940(17) y
C21 C22 1.3791(16) y
C21 H21 0.95 ?
C22 C23 1.3901(17) y
C22 H22 0.95 ?
C23 C24 1.3863(17) y
C23 C26 1.4841(14) y
C24 C25 1.3833(17) y
C24 H24 0.95 ?
C25 H25 0.95 ?
C26 N8 1.3315(15) y
C26 N10 1.3361(15) y
N8 C27 1.3487(14) y
C27 N11 1.3384(15) y
C27 N9 1.3445(15) y
N9 C28 1.3433(15) y
C28 N12 1.3422(15) y
C28 N10 1.3496(14) y
N11 H11a 0.88 ?
N11 H11b 0.88 ?
N12 H12a 0.88 ?
N12 H12b 0.88 ?

loop_
_geom_hbond_atom_site_label_D
_geom_hbond_atom_site_label_H
_geom_hbond_atom_site_label_A
_geom_hbond_distance_DH
_geom_hbond_distance_HA
_geom_hbond_distance_DA
_geom_hbond_angle_DHA
_geom_hbond_site_symmetry_A
N5 H5A N1 0.88 2.18 3.0287(13) 162.9 4_566
N5 H5B N1 0.88 2.22 3.0951(14) 171.9 2_646
N6 H6A N9 0.88 2.17 3.0283(13) 165.6 4_576
N6 H6B N7 0.88 2.5 3.1787(14) 133.9 .
N11 H11A N3 0.88 2.26 3.0830(13) 155.9 4_675
N12 H12B N4 0.88 2.53 3.2742(14) 143.3 3_666
N12 H12A N7 0.88 2.16 3.0242(13) 167.5 4_675

loop_
_geom_torsion_atom_site_label_1
_geom_torsion_atom_site_label_2
_geom_torsion_atom_site_label_3
_geom_torsion_atom_site_label_4
_geom_torsion
_geom_torsion_publ_flag
C5 N1 C1 C2 0.59(17) y
N1 C1 C2 C3 -1.43(18) y
C1 C2 C3 C4 1.33(16) y
C1 C2 C3 C6 -176.4(1) y
C2 C3 C4 C5 -0.53(16) y
C6 C3 C4 C5 177.18(10) y
C1 N1 C5 C4 0.27(18) y
C3 C4 C5 N1 -0.28(19) y
C2 C3 C6 C11 159.55(11) y
C4 C3 C6 C11 -18.03(16) y
C2 C3 C6 C7 -17.80(16) y
C4 C3 C6 C7 164.61(11) y
C11 C6 C7 C8 -1.99(18) y
C3 C6 C7 C8 175.45(10) y
C6 C7 C8 C9 0.31(19) y
C7 C8 C9 C10 1.49(18) y
C7 C8 C9 C12 -176.37(11) y
C8 C9 C10 C11 -1.58(17) y
C12 C9 C10 C11 176.26(10) y
C9 C10 C11 C6 -0.13(18) y
C7 C6 C11 C10 1.90(17) y
C3 C6 C11 C10 -175.54(10) y
C8 C9 C12 N2 -14.08(16) y
C10 C9 C12 N2 168.11(11) y
C8 C9 C12 N4 165.11(11) y
C10 C9 C12 N4 -12.70(16) y
N4 C12 N2 C13 -2.78(18) y
C9 C12 N2 C13 176.33(9) y
C12 N2 C13 N5 179.18(11) y
C12 N2 C13 N3 -0.10(18) y
N5 C13 N3 C14 -177.05(11) y
N2 C13 N3 C14 2.22(18) y
C13 N3 C14 N6 179.88(11) y
C13 N3 C14 N4 -1.88(18) y
N2 C12 N4 C14 3.06(17) y
C9 C12 N4 C14 -176.05(9) y
N6 C14 N4 C12 177.76(11) y
N3 C14 N4 C12 -0.52(17) y
C19 N7 C15 C16 -0.65(18) y
N7 C15 C16 C17 -0.55(19) y
C15 C16 C17 C18 0.81(17) y
C15 C16 C17 C20 -179.3(1) y
C16 C17 C18 C19 0.06(18) y
C20 C17 C18 C19 -179.83(11) y
C15 N7 C19 C18 1.60(19) y
C17 C18 C19 N7 -1.3(2) y
C18 C17 C20 C25 9.80(17) y
C16 C17 C20 C25 -170.07(11) y
C18 C17 C20 C21 -170.83(12) y
C16 C17 C20 C21 9.29(17) y
C25 C20 C21 C22 -0.08(18) y
C17 C20 C21 C22 -179.46(11) y
C20 C21 C22 C23 0.0(2) y
C21 C22 C23 C24 -0.10(18) y
C21 C22 C23 C26 178.28(10) y
C22 C23 C24 C25 0.32(18) y
C26 C23 C24 C25 -178.05(11) y
C23 C24 C25 C20 -0.4(2) y
C21 C20 C25 C24 0.31(19) y
C17 C20 C25 C24 179.69(11) y
C24 C23 C26 N8 170.12(11) y
C22 C23 C26 N8 -8.22(16) y
C24 C23 C26 N10 -9.32(16) y
C22 C23 C26 N10 172.35(10) y
N10 C26 N8 C27 0.74(16) y
C23 C26 N8 C27 -178.63(9) y
C26 N8 C27 N11 178.46(10) y
C26 N8 C27 N9 -1.24(16) y
N11 C27 N9 C28 -178.9(1) y
N8 C27 N9 C28 0.80(16) y
C27 N9 C28 N12 -178.38(10) y
C27 N9 C28 N10 0.22(16) y
N8 C26 N10 C28 0.12(16) y
C23 C26 N10 C28 179.50(9) y
N12 C28 N10 C26 177.98(10) y
N9 C28 N10 C26 -0.64(16) y
